data_4517385
loop_
_publ_author_name
'Liu, Na'
'Zhu, Wanjiang'
'Yao, Jian'
'Yin, Long'
'Lu, Tao'
'Dou, Xiaowei'

_publ_section_title
;
 Catalyst-Controlled Chemodivergent Synthesis of Spirochromans from
 Diarylideneacetones and Organoboronic Acids
;
_journal_issue 4
_journal_name_full 'ACS Catalysis'
_journal_page_first 2596
_journal_page_last 2602
_journal_paper_doi 10.1021/acscatal.9b05577
_journal_volume 10
_journal_year 2020
_chemical_absolute_configuration rm
_chemical_formula_moiety 'C53 H42 O2 P2'
_chemical_formula_sum 'C53 H42 O2 P2'
_chemical_formula_weight 772.80
_space_group_crystal_system monoclinic
_space_group_IT_number 4
_space_group_name_Hall 'P 2yb'
_space_group_name_H-M_alt 'P 1 21 1'
_atom_sites_solution_hydrogens geom
_atom_sites_solution_primary dual
_audit_creation_date 2019-11-01
_audit_creation_method
;
Olex2 1.2
(compiled 2018.05.29 svn.r3508 for OlexSys, GUI svn.r5506)
;
_cell_angle_alpha 90
_cell_angle_beta 104.694(2)
_cell_angle_gamma 90
_cell_formula_units_Z 2
_cell_length_a 8.8900(4)
_cell_length_b 21.1643(11)
_cell_length_c 11.0358(5)
_cell_measurement_reflns_used 4603
_cell_measurement_temperature 100
_cell_measurement_theta_max 26.350
_cell_measurement_theta_min 2.369
_cell_volume 2008.48(17)
_computing_cell_refinement 'SAINT V8.38A (?, 2016)'
_computing_data_reduction 'SAINT V8.38A (?, 2016)'
_computing_molecular_graphics 'Olex2 (Dolomanov et al., 2009)'
_computing_publication_material 'Olex2 (Dolomanov et al., 2009)'
_computing_structure_refinement 'ShelXL (Sheldrick, 2015)'
_computing_structure_solution 'ShelXT (Sheldrick, 2015)'
_diffrn_ambient_temperature 100.0
_diffrn_measured_fraction_theta_full 0.999
_diffrn_measured_fraction_theta_max 0.996
_diffrn_measurement_device_type 'D8 VENTURE'
_diffrn_measurement_method '\f and \w scans'
_diffrn_radiation_type MoK\a
_diffrn_radiation_wavelength 0.71073
_diffrn_reflns_av_R_equivalents 0.0565
_diffrn_reflns_av_unetI/netI 0.0739
_diffrn_reflns_Laue_measured_fraction_full 0.999
_diffrn_reflns_Laue_measured_fraction_max 0.996
_diffrn_reflns_limit_h_max 10
_diffrn_reflns_limit_h_min -11
_diffrn_reflns_limit_k_max 25
_diffrn_reflns_limit_k_min -26
_diffrn_reflns_limit_l_max 13
_diffrn_reflns_limit_l_min -13
_diffrn_reflns_number 17647
_diffrn_reflns_point_group_measured_fraction_full 0.904
_diffrn_reflns_point_group_measured_fraction_max 0.888
_diffrn_reflns_theta_full 25.242
_diffrn_reflns_theta_max 26.400
_diffrn_reflns_theta_min 2.368
_diffrn_standards_number 0
_exptl_absorpt_coefficient_mu 0.151
_exptl_absorpt_correction_T_max 0.7454
_exptl_absorpt_correction_T_min 0.6990
_exptl_absorpt_correction_type multi-scan
_exptl_absorpt_process_details
'SADABS-2016/2 (Bruker,2016/2) was used for absorption correction. wR2(int) was 0.0807 before and 0.0624 after correction. The Ratio of minimum to maximum transmission is 0.9378. The \l/2 correction factor is Not present.'
_exptl_crystal_colour colourless
_exptl_crystal_colour_primary colourless
_exptl_crystal_density_diffrn 1.278
_exptl_crystal_description block
_exptl_crystal_F_000 812
_exptl_crystal_size_max 0.19
_exptl_crystal_size_mid 0.12
_exptl_crystal_size_min 0.08
_refine_diff_density_max 0.210
_refine_diff_density_min -0.260
_refine_diff_density_rms 0.052
_refine_ls_abs_structure_details
;
 Flack x determined using 2146 quotients [(I+)-(I-)]/[(I+)+(I-)]
 (Parsons, Flack and Wagner, Acta Cryst. B69 (2013) 249-259).
;
_refine_ls_abs_structure_Flack -0.01(6)
_refine_ls_extinction_method none
_refine_ls_goodness_of_fit_ref 1.036
_refine_ls_hydrogen_treatment constr
_refine_ls_matrix_type full
_refine_ls_number_parameters 514
_refine_ls_number_reflns 7306
_refine_ls_number_restraints 1
_refine_ls_restrained_S_all 1.036
_refine_ls_R_factor_all 0.0643
_refine_ls_R_factor_gt 0.0458
_refine_ls_shift/su_max 0.000
_refine_ls_shift/su_mean 0.000
_refine_ls_structure_factor_coef Fsqd
_refine_ls_weighting_details 'w=1/[\s^2^(Fo^2^)+(0.0406P)^2^+0.1975P] where P=(Fo^2^+2Fc^2^)/3'
_refine_ls_weighting_scheme calc
_refine_ls_wR_factor_gt 0.0891
_refine_ls_wR_factor_ref 0.1004
_reflns_Friedel_coverage 0.733
_reflns_Friedel_fraction_full 0.804
_reflns_Friedel_fraction_max 0.773
_reflns_number_gt 6059
_reflns_number_total 7306
_reflns_threshold_expression 'I > 2\s(I)'
_cod_data_source_file cs9b05577_si_003.cif
_cod_data_source_block 220191102d_0m
_cod_depositor_comments
;Adding full bibliography for 4517383--4517385.cif.

 Adding full bibliography for 4517383--4517385.cif.
;
_cod_database_code 4517385
_shelx_shelxl_version_number 2018/3
_shelx_space_group_comment
;
The symmetry employed for this shelxl refinement is uniquely defined
by the following loop, which should always be used as a source of
symmetry information in preference to the above space-group names.
They are only intended as comments.
;
_shelx_estimated_absorpt_t_max 0.988
_shelx_estimated_absorpt_t_min 0.972
_olex2_refinement_description
;
1. Fixed Uiso
 At 1.2 times of:
  All C(H) groups, All C(H,H) groups
2.a Ternary CH refined with riding coordinates:
 C29(H29), C19(H19)
2.b Secondary CH2 refined with riding coordinates:
 C20(H20A,H20B), C28(H28A,H28B)
2.c Aromatic/amide H refined with riding coordinates:
 C14(H14), C3(H3), C16(H16), C4(H4), C2(H2), C41(H41), C10(H10), C22(H22),
 C5(H5), C9(H9), C33(H33), C15(H15), C26(H26), C43(H43), C53(H53), C6(H6),
 C8(H8), C24(H24), C23(H23), C12(H12), C25(H25), C49(H49), C11(H11), C40(H40),
 C47(H47), C34(H34), C35(H35), C39(H39), C37(H37), C50(H50), C51(H51), C52(H52),
  C38(H38), C44(H44), C46(H46), C45(H45)
;
_olex2_submission_special_instructions 'No special instructions were received'

loop_
_space_group_symop_operation_xyz
'x, y, z'
'-x, y+1/2, -z'

loop_
_atom_site_label
_atom_site_type_symbol
_atom_site_fract_x
_atom_site_fract_y
_atom_site_fract_z
_atom_site_U_iso_or_equiv
_atom_site_adp_type
_atom_site_occupancy
_atom_site_site_symmetry_order
_atom_site_calc_flag
_atom_site_refinement_flags_posn
P1 P 0.68442(12) 0.35277(5) 0.78065(9) 0.0202(2) Uani 1 1 d .
P2 P 0.72118(12) 0.63379(5) 0.38405(9) 0.0193(2) Uani 1 1 d .
O2 O 0.5270(3) 0.47096(13) 0.6341(2) 0.0182(6) Uani 1 1 d .
O1 O 0.5302(3) 0.55012(14) 0.4883(2) 0.0188(6) Uani 1 1 d .
C14 C 0.6514(5) 0.5358(2) 0.2005(4) 0.0226(10) Uani 1 1 d .
H14 H 0.717514 0.557046 0.158417 0.027 Uiso 1 1 calc R
C20 C 0.2999(4) 0.4860(2) 0.4756(3) 0.0169(8) Uani 1 1 d .
H20A H 0.231386 0.517137 0.421096 0.020 Uiso 1 1 calc R
H20B H 0.238774 0.464543 0.527004 0.020 Uiso 1 1 calc R
C17 C 0.5389(5) 0.5250(2) 0.3744(3) 0.0174(9) Uani 1 1 d .
C31 C 0.6360(4) 0.4871(2) 0.7422(3) 0.0170(9) Uani 1 1 d .
C1 C 0.8599(5) 0.6083(2) 0.5286(4) 0.0201(9) Uani 1 1 d .
C29 C 0.5428(4) 0.6009(2) 0.7256(3) 0.0180(9) Uani 1 1 d .
H29 H 0.593447 0.626730 0.671074 0.022 Uiso 1 1 calc R
C3 C 1.0048(5) 0.5306(2) 0.6721(4) 0.0260(10) Uani 1 1 d .
H3 H 1.031271 0.487686 0.691837 0.031 Uiso 1 1 calc R
C27 C 0.4361(4) 0.51956(19) 0.5597(3) 0.0165(8) Uani 1 1 d .
C16 C 0.4741(5) 0.4515(2) 0.2063(3) 0.0208(9) Uani 1 1 d .
H16 H 0.417665 0.415602 0.167527 0.025 Uiso 1 1 calc R
C32 C 0.7266(5) 0.4372(2) 0.8057(3) 0.0199(9) Uani 1 1 d .
C48 C 0.7192(5) 0.3334(2) 0.6290(4) 0.0204(9) Uani 1 1 d .
C4 C 1.0684(5) 0.5776(3) 0.7565(4) 0.0282(11) Uani 1 1 d .
H4 H 1.138563 0.567099 0.834240 0.034 Uiso 1 1 calc R
C19 C 0.3563(5) 0.4375(2) 0.3948(3) 0.0161(9) Uani 1 1 d .
H19 H 0.426686 0.407930 0.453738 0.019 Uiso 1 1 calc R
C2 C 0.9018(5) 0.5460(2) 0.5580(4) 0.0220(9) Uani 1 1 d .
H2 H 0.860060 0.513438 0.499850 0.026 Uiso 1 1 calc R
C41 C 0.4577(4) 0.6201(2) 0.9242(4) 0.0226(10) Uani 1 1 d .
H41 H 0.461499 0.575783 0.938662 0.027 Uiso 1 1 calc R
C36 C 0.4983(4) 0.6444(2) 0.8197(3) 0.0191(9) Uani 1 1 d .
C13 C 0.6370(5) 0.5589(2) 0.3154(3) 0.0193(9) Uani 1 1 d .
C10 C 1.0372(5) 0.6770(2) 0.1192(4) 0.0317(11) Uani 1 1 d .
H10 H 1.099493 0.685775 0.062892 0.038 Uiso 1 1 calc R
C7 C 0.8532(5) 0.6509(2) 0.2834(3) 0.0213(9) Uani 1 1 d .
C22 C 0.0786(5) 0.4195(2) 0.2636(3) 0.0222(9) Uani 1 1 d .
H22 H 0.052438 0.461539 0.280193 0.027 Uiso 1 1 calc R
C5 C 1.0294(5) 0.6400(3) 0.7273(4) 0.0296(11) Uani 1 1 d .
H5 H 1.074421 0.672518 0.784405 0.036 Uiso 1 1 calc R
C9 C 0.8999(5) 0.7095(2) 0.1098(4) 0.0292(11) Uani 1 1 d .
H9 H 0.868307 0.741104 0.047429 0.035 Uiso 1 1 calc R
C33 C 0.8479(5) 0.4520(2) 0.9097(3) 0.0209(9) Uani 1 1 d .
H33 H 0.912467 0.419113 0.952919 0.025 Uiso 1 1 calc R
C15 C 0.5717(5) 0.4826(2) 0.1466(4) 0.0238(10) Uani 1 1 d .
H15 H 0.583974 0.467425 0.068640 0.029 Uiso 1 1 calc R
C18 C 0.4567(5) 0.4715(2) 0.3219(3) 0.0184(9) Uani 1 1 d .
C30 C 0.6552(4) 0.5492(2) 0.7869(3) 0.0168(8) Uani 1 1 d .
C42 C 0.4716(5) 0.3521(2) 0.7508(4) 0.0231(9) Uani 1 1 d .
C26 C 0.2632(5) 0.3353(2) 0.2875(4) 0.0228(10) Uani 1 1 d .
H26 H 0.364676 0.319183 0.322289 0.027 Uiso 1 1 calc R
C43 C 0.3708(5) 0.3279(2) 0.6435(4) 0.0281(10) Uani 1 1 d .
H43 H 0.411791 0.310524 0.579157 0.034 Uiso 1 1 calc R
C53 C 0.7362(6) 0.2699(2) 0.6037(4) 0.0344(12) Uani 1 1 d .
H53 H 0.720337 0.238858 0.661527 0.041 Uiso 1 1 calc R
C6 C 0.9248(5) 0.6553(2) 0.6151(4) 0.0247(10) Uani 1 1 d .
H6 H 0.896846 0.698222 0.596702 0.030 Uiso 1 1 calc R
C21 C 0.2284(5) 0.3973(2) 0.3136(3) 0.0182(9) Uani 1 1 d .
C8 C 0.8076(5) 0.6961(2) 0.1913(4) 0.0232(10) Uani 1 1 d .
H8 H 0.712540 0.718138 0.183425 0.028 Uiso 1 1 calc R
C24 C 0.0033(5) 0.3195(2) 0.1624(4) 0.0276(11) Uani 1 1 d .
H24 H -0.073313 0.293454 0.110085 0.033 Uiso 1 1 calc R
C23 C -0.0336(5) 0.3804(2) 0.1894(4) 0.0271(11) Uani 1 1 d .
H23 H -0.136391 0.395674 0.157015 0.032 Uiso 1 1 calc R
C12 C 0.9932(5) 0.6187(2) 0.2932(4) 0.0267(11) Uani 1 1 d .
H12 H 1.026247 0.587711 0.356743 0.032 Uiso 1 1 calc R
C25 C 0.1512(5) 0.2966(2) 0.2113(4) 0.0264(10) Uani 1 1 d .
H25 H 0.176874 0.254692 0.193186 0.032 Uiso 1 1 calc R
C49 C 0.7447(5) 0.3775(2) 0.5435(4) 0.0225(10) Uani 1 1 d .
H49 H 0.734425 0.421246 0.559223 0.027 Uiso 1 1 calc R
C11 C 1.0835(5) 0.6315(3) 0.2116(4) 0.0304(10) Uani 1 1 d .
H11 H 1.177857 0.609012 0.218539 0.036 Uiso 1 1 calc R
C40 C 0.4116(5) 0.6602(2) 1.0074(4) 0.0298(11) Uani 1 1 d .
H40 H 0.383247 0.643332 1.078222 0.036 Uiso 1 1 calc R
C47 C 0.4087(5) 0.3748(2) 0.8452(4) 0.0308(11) Uani 1 1 d .
H47 H 0.476134 0.389383 0.921144 0.037 Uiso 1 1 calc R
C34 C 0.8757(5) 0.5140(2) 0.9510(4) 0.0237(10) Uani 1 1 d .
H34 H 0.961792 0.523723 1.019228 0.028 Uiso 1 1 calc R
C28 C 0.3970(5) 0.5699(2) 0.6425(4) 0.0201(9) Uani 1 1 d .
H28A H 0.335168 0.550998 0.696299 0.024 Uiso 1 1 calc R
H28B H 0.332366 0.602629 0.589757 0.024 Uiso 1 1 calc R
C35 C 0.7768(4) 0.5615(2) 0.8918(3) 0.0199(9) Uani 1 1 d .
H35 H 0.792200 0.603356 0.923452 0.024 Uiso 1 1 calc R
C39 C 0.4067(5) 0.7247(3) 0.9876(4) 0.0337(12) Uani 1 1 d .
H39 H 0.376878 0.752170 1.045494 0.040 Uiso 1 1 calc R
C37 C 0.4924(5) 0.7088(2) 0.8006(4) 0.0281(10) Uani 1 1 d .
H37 H 0.520836 0.725987 0.729981 0.034 Uiso 1 1 calc R
C50 C 0.7852(5) 0.3589(2) 0.4353(4) 0.0285(10) Uani 1 1 d .
H50 H 0.802239 0.389599 0.377439 0.034 Uiso 1 1 calc R
C51 C 0.8005(6) 0.2950(3) 0.4122(4) 0.0332(12) Uani 1 1 d .
H51 H 0.828150 0.281928 0.338367 0.040 Uiso 1 1 calc R
C52 C 0.7758(6) 0.2510(3) 0.4958(4) 0.0414(13) Uani 1 1 d .
H52 H 0.785838 0.207310 0.479730 0.050 Uiso 1 1 calc R
C38 C 0.4452(6) 0.7489(3) 0.8839(5) 0.0371(12) Uani 1 1 d .
H38 H 0.439565 0.793175 0.869032 0.045 Uiso 1 1 calc R
C44 C 0.2117(6) 0.3288(2) 0.6290(5) 0.0398(13) Uani 1 1 d .
H44 H 0.144083 0.312647 0.554527 0.048 Uiso 1 1 calc R
C46 C 0.2496(6) 0.3765(3) 0.8309(5) 0.0435(13) Uani 1 1 d .
H46 H 0.207965 0.393725 0.894998 0.052 Uiso 1 1 calc R
C45 C 0.1515(5) 0.3528(3) 0.7220(5) 0.0438(13) Uani 1 1 d .
H45 H 0.042165 0.353285 0.711811 0.053 Uiso 1 1 calc R

loop_
_atom_site_aniso_label
_atom_site_aniso_U_11
_atom_site_aniso_U_22
_atom_site_aniso_U_33
_atom_site_aniso_U_23
_atom_site_aniso_U_13
_atom_site_aniso_U_12
P1 0.0215(5) 0.0184(6) 0.0207(5) 0.0038(5) 0.0053(4) 0.0004(5)
P2 0.0233(6) 0.0168(6) 0.0194(5) 0.0006(5) 0.0084(4) -0.0015(5)
O2 0.0215(15) 0.0149(16) 0.0164(13) -0.0005(11) 0.0015(11) -0.0001(12)
O1 0.0253(15) 0.0178(17) 0.0154(13) -0.0037(12) 0.0087(11) -0.0050(13)
C14 0.028(2) 0.021(3) 0.021(2) 0.0019(19) 0.0120(17) -0.002(2)
C20 0.018(2) 0.015(2) 0.0187(19) -0.0001(17) 0.0065(16) 0.0010(17)
C17 0.0194(19) 0.018(2) 0.0145(18) -0.0001(17) 0.0044(15) 0.0021(18)
C31 0.016(2) 0.020(2) 0.0145(18) 0.0003(17) 0.0041(15) -0.0041(18)
C1 0.021(2) 0.023(2) 0.020(2) 0.0008(18) 0.0119(17) -0.0041(19)
C29 0.020(2) 0.016(2) 0.020(2) -0.0032(18) 0.0090(16) -0.0026(17)
C3 0.023(2) 0.027(3) 0.029(2) 0.003(2) 0.0091(18) 0.000(2)
C27 0.018(2) 0.015(2) 0.0169(18) 0.0033(17) 0.0053(15) 0.0015(17)
C16 0.025(2) 0.019(2) 0.0182(19) -0.0048(19) 0.0055(16) -0.0015(19)
C32 0.021(2) 0.020(3) 0.020(2) 0.0002(18) 0.0090(17) 0.0004(18)
C48 0.018(2) 0.018(2) 0.024(2) 0.0004(18) 0.0043(16) -0.0018(18)
C4 0.019(2) 0.045(3) 0.021(2) 0.002(2) 0.0049(17) -0.002(2)
C19 0.021(2) 0.013(2) 0.0150(18) -0.0002(16) 0.0052(16) 0.0014(17)
C2 0.021(2) 0.023(3) 0.023(2) -0.0006(19) 0.0072(17) -0.0009(19)
C41 0.019(2) 0.025(3) 0.025(2) -0.0047(19) 0.0072(17) 0.0033(18)
C36 0.016(2) 0.018(3) 0.0217(19) -0.0039(18) 0.0027(16) -0.0012(18)
C13 0.020(2) 0.020(2) 0.0183(19) 0.0003(18) 0.0043(16) 0.0011(18)
C10 0.038(3) 0.035(3) 0.028(2) -0.002(2) 0.019(2) -0.009(2)
C7 0.026(2) 0.019(3) 0.0186(19) -0.0008(18) 0.0068(17) -0.0045(18)
C22 0.024(2) 0.023(2) 0.020(2) 0.0028(19) 0.0077(17) -0.0002(19)
C5 0.029(2) 0.036(3) 0.026(2) -0.009(2) 0.0096(18) -0.011(2)
C9 0.040(3) 0.027(3) 0.021(2) 0.001(2) 0.0089(19) -0.005(2)
C33 0.020(2) 0.029(3) 0.0149(18) 0.0019(19) 0.0047(16) 0.002(2)
C15 0.027(2) 0.027(3) 0.018(2) -0.0035(19) 0.0071(17) -0.001(2)
C18 0.019(2) 0.017(2) 0.0187(19) 0.0000(17) 0.0025(16) -0.0003(17)
C30 0.020(2) 0.018(2) 0.0143(18) 0.0000(17) 0.0080(15) 0.0003(18)
C42 0.023(2) 0.017(2) 0.030(2) 0.007(2) 0.0072(17) 0.000(2)
C26 0.026(2) 0.019(3) 0.022(2) -0.0024(18) 0.0044(17) -0.0008(19)
C43 0.030(2) 0.024(3) 0.028(2) 0.009(2) 0.0026(19) -0.003(2)
C53 0.051(3) 0.020(3) 0.035(3) 0.001(2) 0.017(2) -0.003(2)
C6 0.031(2) 0.021(3) 0.023(2) -0.0014(19) 0.0093(18) -0.004(2)
C21 0.017(2) 0.020(2) 0.0170(19) 0.0003(18) 0.0040(16) -0.0025(18)
C8 0.025(2) 0.021(3) 0.022(2) -0.0011(19) 0.0027(17) -0.0048(19)
C24 0.030(3) 0.033(3) 0.018(2) -0.006(2) 0.0043(18) -0.014(2)
C23 0.022(2) 0.041(3) 0.018(2) 0.003(2) 0.0034(17) -0.005(2)
C12 0.030(2) 0.026(3) 0.026(2) 0.006(2) 0.0105(18) 0.004(2)
C25 0.034(3) 0.022(3) 0.022(2) -0.0043(19) 0.0042(19) -0.007(2)
C49 0.025(2) 0.020(2) 0.024(2) -0.0001(18) 0.0082(18) 0.0041(19)
C11 0.029(2) 0.034(3) 0.033(2) 0.000(2) 0.0157(19) -0.001(2)
C40 0.024(2) 0.041(3) 0.025(2) -0.011(2) 0.0072(18) 0.001(2)
C47 0.029(2) 0.023(3) 0.044(3) -0.003(2) 0.015(2) -0.001(2)
C34 0.015(2) 0.036(3) 0.019(2) -0.003(2) 0.0023(16) -0.006(2)
C28 0.020(2) 0.021(3) 0.020(2) -0.0026(18) 0.0063(16) -0.0009(18)
C35 0.021(2) 0.022(2) 0.0180(19) -0.0061(18) 0.0088(16) -0.0046(19)
C39 0.026(2) 0.038(3) 0.036(3) -0.022(2) 0.006(2) 0.004(2)
C37 0.028(2) 0.024(3) 0.033(2) -0.008(2) 0.0098(19) -0.004(2)
C50 0.029(2) 0.031(3) 0.028(2) 0.003(2) 0.0117(18) 0.004(2)
C51 0.035(3) 0.039(3) 0.028(2) -0.007(2) 0.012(2) 0.000(2)
C52 0.061(4) 0.024(3) 0.044(3) -0.009(2) 0.024(3) -0.006(3)
C38 0.039(3) 0.024(3) 0.049(3) -0.014(2) 0.011(2) 0.003(2)
C44 0.032(3) 0.031(3) 0.051(3) 0.018(3) -0.001(2) -0.008(2)
C46 0.036(3) 0.031(3) 0.070(4) -0.003(3) 0.025(3) 0.002(2)
C45 0.018(2) 0.032(3) 0.082(4) 0.018(3) 0.013(2) 0.000(2)

loop_
_atom_type_symbol
_atom_type_description
_atom_type_scat_dispersion_real
_atom_type_scat_dispersion_imag
_atom_type_scat_source
C C 0.0033 0.0016 'International Tables Vol C Tables 4.2.6.8 and 6.1.1.4'
H H 0.0000 0.0000 'International Tables Vol C Tables 4.2.6.8 and 6.1.1.4'
O O 0.0106 0.0060 'International Tables Vol C Tables 4.2.6.8 and 6.1.1.4'
P P 0.1023 0.0942 'International Tables Vol C Tables 4.2.6.8 and 6.1.1.4'

loop_
_geom_angle_atom_site_label_1
_geom_angle_atom_site_label_2
_geom_angle_atom_site_label_3
_geom_angle
C32 P1 C42 101.3(2)
C48 P1 C32 106.32(18)
C48 P1 C42 103.91(18)
C1 P2 C7 101.07(18)
C13 P2 C1 102.67(19)
C13 P2 C7 100.15(18)
C31 O2 C27 119.4(3)
C17 O1 C27 119.9(3)
C13 C14 H14 119.3
C15 C14 H14 119.3
C15 C14 C13 121.5(4)
H20A C20 H20B 108.1
C27 C20 H20A 109.6
C27 C20 H20B 109.6
C27 C20 C19 110.2(3)
C19 C20 H20A 109.6
C19 C20 H20B 109.6
O1 C17 C13 114.0(3)
O1 C17 C18 123.1(3)
C18 C17 C13 122.9(3)
O2 C31 C32 115.8(4)
O2 C31 C30 122.3(4)
C30 C31 C32 121.9(4)
C2 C1 P2 124.4(3)
C2 C1 C6 118.5(4)
C6 C1 P2 117.0(3)
C36 C29 H29 108.4
C36 C29 C30 112.9(3)
C36 C29 C28 110.0(3)
C30 C29 H29 108.4
C30 C29 C28 108.6(3)
C28 C29 H29 108.4
C4 C3 H3 119.9
C4 C3 C2 120.3(4)
C2 C3 H3 119.9
O2 C27 O1 108.4(3)
O2 C27 C20 105.3(3)
O2 C27 C28 110.2(3)
O1 C27 C20 111.3(3)
O1 C27 C28 105.7(3)
C28 C27 C20 115.9(3)
C15 C16 H16 119.3
C15 C16 C18 121.4(4)
C18 C16 H16 119.3
C31 C32 P1 126.1(3)
C33 C32 P1 115.3(3)
C33 C32 C31 117.9(4)
C53 C48 P1 116.9(3)
C49 C48 P1 124.7(3)
C49 C48 C53 118.1(4)
C3 C4 H4 120.2
C3 C4 C5 119.6(4)
C5 C4 H4 120.2
C20 C19 H19 106.6
C20 C19 C18 108.3(3)
C18 C19 H19 106.6
C21 C19 C20 114.4(3)
C21 C19 H19 106.6
C21 C19 C18 113.9(3)
C1 C2 C3 120.6(4)
C1 C2 H2 119.7
C3 C2 H2 119.7
C36 C41 H41 119.9
C40 C41 H41 119.9
C40 C41 C36 120.3(4)
C41 C36 C29 120.8(4)
C37 C36 C29 120.2(4)
C37 C36 C41 119.0(4)
C14 C13 P2 123.9(3)
C14 C13 C17 116.8(4)
C17 C13 P2 119.0(3)
C9 C10 H10 120.2
C9 C10 C11 119.5(4)
C11 C10 H10 120.2
C8 C7 P2 117.8(3)
C8 C7 C12 119.0(4)
C12 C7 P2 123.1(3)
C21 C22 H22 119.8
C21 C22 C23 120.4(4)
C23 C22 H22 119.8
C4 C5 H5 119.9
C4 C5 C6 120.2(4)
C6 C5 H5 119.9
C10 C9 H9 119.9
C10 C9 C8 120.3(4)
C8 C9 H9 119.9
C32 C33 H33 119.4
C34 C33 C32 121.1(4)
C34 C33 H33 119.4
C14 C15 C16 119.9(4)
C14 C15 H15 120.1
C16 C15 H15 120.1
C17 C18 C19 118.7(3)
C16 C18 C17 117.5(4)
C16 C18 C19 123.8(4)
C31 C30 C29 120.8(3)
C35 C30 C31 117.9(4)
C35 C30 C29 121.3(4)
C43 C42 P1 124.6(3)
C47 C42 P1 117.1(3)
C47 C42 C43 118.2(4)
C21 C26 H26 119.5
C25 C26 H26 119.5
C25 C26 C21 121.0(4)
C42 C43 H43 119.6
C44 C43 C42 120.9(4)
C44 C43 H43 119.6
C48 C53 H53 119.5
C52 C53 C48 121.1(5)
C52 C53 H53 119.5
C1 C6 H6 119.6
C5 C6 C1 120.8(4)
C5 C6 H6 119.6
C22 C21 C19 123.1(4)
C22 C21 C26 118.5(4)
C26 C21 C19 118.5(4)
C7 C8 C9 120.4(4)
C7 C8 H8 119.8
C9 C8 H8 119.8
C23 C24 H24 120.0
C25 C24 H24 120.0
C25 C24 C23 120.0(4)
C22 C23 H23 119.7
C24 C23 C22 120.5(4)
C24 C23 H23 119.7
C7 C12 H12 119.7
C11 C12 C7 120.5(4)
C11 C12 H12 119.7
C26 C25 H25 120.2
C24 C25 C26 119.6(4)
C24 C25 H25 120.2
C48 C49 H49 119.4
C48 C49 C50 121.1(4)
C50 C49 H49 119.4
C10 C11 H11 119.9
C12 C11 C10 120.3(4)
C12 C11 H11 119.9
C41 C40 H40 119.9
C39 C40 C41 120.3(4)
C39 C40 H40 119.9
C42 C47 H47 119.4
C46 C47 C42 121.3(5)
C46 C47 H47 119.4
C33 C34 H34 120.3
C35 C34 C33 119.4(4)
C35 C34 H34 120.3
C29 C28 H28A 109.2
C29 C28 H28B 109.2
C27 C28 C29 112.1(3)
C27 C28 H28A 109.2
C27 C28 H28B 109.2
H28A C28 H28B 107.9
C30 C35 H35 119.2
C34 C35 C30 121.5(4)
C34 C35 H35 119.2
C40 C39 H39 120.1
C38 C39 C40 119.7(4)
C38 C39 H39 120.1
C36 C37 H37 119.7
C36 C37 C38 120.5(4)
C38 C37 H37 119.7
C49 C50 H50 120.2
C51 C50 C49 119.6(4)
C51 C50 H50 120.2
C50 C51 H51 120.0
C52 C51 C50 119.9(4)
C52 C51 H51 120.0
C53 C52 H52 119.9
C51 C52 C53 120.2(5)
C51 C52 H52 119.9
C39 C38 C37 120.2(5)
C39 C38 H38 119.9
C37 C38 H38 119.9
C43 C44 H44 120.0
C45 C44 C43 120.1(5)
C45 C44 H44 120.0
C47 C46 H46 120.4
C47 C46 C45 119.3(5)
C45 C46 H46 120.4
C44 C45 C46 120.3(4)
C44 C45 H45 119.9
C46 C45 H45 119.9

loop_
_geom_bond_atom_site_label_1
_geom_bond_atom_site_label_2
_geom_bond_distance
P1 C32 1.832(5)
P1 C48 1.824(4)
P1 C42 1.837(4)
P2 C1 1.833(4)
P2 C13 1.832(4)
P2 C7 1.845(4)
O2 C31 1.376(4)
O2 C27 1.431(5)
O1 C17 1.385(4)
O1 C27 1.439(4)
C14 H14 0.9500
C14 C13 1.395(5)
C14 C15 1.382(6)
C20 H20A 0.9900
C20 H20B 0.9900
C20 C27 1.504(5)
C20 C19 1.526(5)
C17 C13 1.409(6)
C17 C18 1.391(6)
C31 C32 1.402(6)
C31 C30 1.400(6)
C1 C2 1.387(6)
C1 C6 1.398(6)
C29 H29 1.0000
C29 C36 1.513(5)
C29 C30 1.520(6)
C29 C28 1.532(5)
C3 H3 0.9500
C3 C4 1.382(6)
C3 C2 1.394(5)
C27 C28 1.500(5)
C16 H16 0.9500
C16 C15 1.383(6)
C16 C18 1.389(5)
C32 C33 1.396(5)
C48 C53 1.390(6)
C48 C49 1.385(6)
C4 H4 0.9500
C4 C5 1.383(7)
C19 H19 1.0000
C19 C18 1.526(5)
C19 C21 1.517(6)
C2 H2 0.9500
C41 H41 0.9500
C41 C36 1.392(6)
C41 C40 1.387(6)
C36 C37 1.379(6)
C10 H10 0.9500
C10 C9 1.382(6)
C10 C11 1.387(7)
C7 C8 1.378(6)
C7 C12 1.400(6)
C22 H22 0.9500
C22 C21 1.387(6)
C22 C23 1.391(6)
C5 H5 0.9500
C5 C6 1.385(6)
C9 H9 0.9500
C9 C8 1.392(6)
C33 H33 0.9500
C33 C34 1.391(6)
C15 H15 0.9500
C30 C35 1.393(5)
C42 C43 1.389(6)
C42 C47 1.387(6)
C26 H26 0.9500
C26 C21 1.395(6)
C26 C25 1.394(6)
C43 H43 0.9500
C43 C44 1.383(6)
C53 H53 0.9500
C53 C52 1.384(6)
C6 H6 0.9500
C8 H8 0.9500
C24 H24 0.9500
C24 C23 1.380(7)
C24 C25 1.377(6)
C23 H23 0.9500
C12 H12 0.9500
C12 C11 1.377(6)
C25 H25 0.9500
C49 H49 0.9500
C49 C50 1.389(5)
C11 H11 0.9500
C40 H40 0.9500
C40 C39 1.380(7)
C47 H47 0.9500
C47 C46 1.383(6)
C34 H34 0.9500
C34 C35 1.385(6)
C28 H28A 0.9900
C28 H28B 0.9900
C35 H35 0.9500
C39 H39 0.9500
C39 C38 1.375(7)
C37 H37 0.9500
C37 C38 1.392(6)
C50 H50 0.9500
C50 C51 1.388(7)
C51 H51 0.9500
C51 C52 1.368(7)
C52 H52 0.9500
C38 H38 0.9500
C44 H44 0.9500
C44 C45 1.370(7)
C46 H46 0.9500
C46 C45 1.388(7)
C45 H45 0.9500
